data_2001252
loop_
_publ_author_name
'Beddoes, R. L.'
'Gorman, A. A.'
'Unett, D. J.'

_publ_section_title
;
 Structure of the naphthylurethane of <i>trans</i>-\b-ionol, a severely
 nonplanar 1,3-diene
;
_journal_issue 11
_journal_name_full 'Acta Crystallographica Section C'
_journal_page_first 2007
_journal_page_last 2009
_journal_paper_doi 10.1107/S0108270193004627
_journal_volume 49
_journal_year 1993
_chemical_formula_sum 'C24 H28 N O2'
_chemical_formula_weight 362.49
_chemical_name_common trans-\b-ionyl-1-naphthylurethane
_chemical_name_systematic '4-(2,6,6-trimethyl-1-cyclohexen-1-yl)-3-buten-2-yl naphthalenecarbamoate'
_symmetry_cell_setting orthorhombic
_symmetry_space_group_name_Hall 'P 2c -2ac'
_symmetry_space_group_name_H-M 'P c a 21'
_atom_type_scat_source 'IntTabIV(Cromer & Waber, 1974)'
_cell_angle_alpha 90.
_cell_angle_beta 90.
_cell_angle_gamma 90.
_cell_formula_units_Z 4
_cell_length_a 27.9610(10)
_cell_length_b 8.154(4)
_cell_length_c 9.340(2)
_cell_measurement_reflns_used 25
_cell_measurement_temperature 294.0(10)
_cell_measurement_theta_max 10.81
_cell_measurement_theta_min 10.03
_cell_volume 2129.5(11)
_diffrn_measurement_device 'Enraf-Nonius CAD-4'
_diffrn_measurement_method \w/2\q
_diffrn_radiation_type MoK\a
_diffrn_radiation_wavelength 0.71069
_diffrn_reflns_limit_h_max 29
_diffrn_reflns_limit_h_min 0
_diffrn_reflns_limit_k_max 9
_diffrn_reflns_limit_k_min 0
_diffrn_reflns_limit_l_max 11
_diffrn_reflns_limit_l_min 0
_diffrn_reflns_number 1984
_diffrn_reflns_theta_max 25
_diffrn_standards_decay_% 0
_diffrn_standards_interval_time 150
_diffrn_standards_number 2
_exptl_absorpt_coefficient_mu 0.07
_exptl_absorpt_correction_T_max 1.14
_exptl_absorpt_correction_T_min 0.61
_exptl_absorpt_correction_type empirical
_exptl_crystal_colour Colourless
_exptl_crystal_density_diffrn 1.13
_exptl_crystal_description tabular
_exptl_crystal_size_max 0.37
_exptl_crystal_size_mid 0.14
_exptl_crystal_size_min 0.05
_refine_diff_density_max 0.23
_refine_diff_density_min -0.22
_refine_ls_goodness_of_fit_obs 2.05
_refine_ls_hydrogen_treatment noref
_refine_ls_number_parameters 153
_refine_ls_number_reflns 790
_refine_ls_R_factor_obs 0.083
_refine_ls_shift/esd_max 0.07
_refine_ls_structure_factor_coef F
_refine_ls_weighting_details 'w = 4F~o~^2^/\s^2^(F~o~^2^)'
_refine_ls_weighting_scheme calc
_refine_ls_wR_factor_obs 0.081
_reflns_number_observed 791
_reflns_number_total 1984
_reflns_observed_criterion I>2\s(I)
_cod_data_source_file ha1043.cif
_cod_data_source_block ha1043_structure_1_of_1
_cod_depositor_comments
;
The following automatic conversions were performed:

'_refine_ls_weighting_scheme' value 'w = 4F~o~^2^/\s^2^(F~o~^2^)' was
changed to 'calc'. New tag '_refine_ls_weighting_details' was
created. The value of the new tag was set to 'w =
4F~o~^2^/\s^2^(F~o~^2^)'.

Automatic conversion script
Id: cif_fix_values 3143 2015-03-26 13:38:13Z robertas 
;
_cod_original_cell_volume 2129(2)
_cod_original_formula_sum 'C24 H28 N1 O2'
_cod_database_code 2001252

loop_
_atom_site_label
_atom_site_fract_x
_atom_site_fract_y
_atom_site_fract_z
C1 .4199(6) -.006(2) .1352
C2 .4275(6) .149(2) .114(3)
C3 .3954(6) .282(2) .173(2)
C4 .3829(6) .302(2) .305(2)
C5 .3474(5) .435(2) .356(2)
O6 .3076(3) .3490(10) .428(2)
C7 .2774(5) .269(2) .344(2)
N8 .2444(4) .1820(10) .420(2)
C9 .2085(5) .088(2) .359(2)
C10 .1787(5) .149(2) .258(2)
C11 .1431(6) .051(2) .196(2)
C12 .1380(6) -.108(2) .233(2)
C13 .1695(5) -.178(2) .336(2)
C14 .1651(6) -.345(2) .376(2)
C15 .1947(6) -.409(2) .470(3)
C16 .2303(6) -.316(2) .534(3)
C17 .2366(5) -.155(2) .501(2)
C18 .2057(5) -.082(2) .399(2)
O19 .2783(3) .2800(10) .212(2)
C20 .3678(6) .546(2) .470(2)
C21 .4532(9) -.127(3) .079(3)
C22 .4960(10) -.067(5) .016(4)
C23 .5010(10) .091(6) -.028(5)
C24 .4688(7) .223(3) .030(3)
C25 .4520(7) .335(3) -.086(3)
C26 .5010(8) .331(3) .130(4)
C27 .3779(6) -.076(2) .205(3)
H3 .3840 .3619 .1065
H4 .3960 .2300 .3738
H8 .2477 .1820 .5219
H10 .1818 .2604 .2280
H11 .1219 .0975 .1269
H12 .1133 -.1725 .1909
H14 .1410 -.4101 .3319
H15 .1907 -.5204 .4946
H16 .2509 -.3668 .6034
H17 .2613 -.0919 .5466
H20A .3441 .6210 .5008
H20B .3784 .4816 .5486
H20C .3944 .6052 .4317
H21A .4622 -.1970 .1566
H21B .4369 -.1900 .0090
H22A .5211 -.0818 .0837
H22B .5022 -.1302 -.0666
H23A .5327 .1248 -.0062
H23B .4966 .0923 -.1290
H25A .4345 .2746 -.1551
H25B .4323 .4182 -.0463
H25C .4790 .3850 -.1313
H26A .4818 .4082 .1777
H26B .5169 .2623 .1963
H26C .5242 .3863 .0723
H27A .3809 -.1922 .2065
H27B .3761 -.0358 .3000
H27C .3502 -.0458 .1532

loop_
_geom_angle_atom_site_label_1
_geom_angle_atom_site_label_2
_geom_angle_atom_site_label_3
_geom_angle
_geom_angle_publ_flag
C2 C1 C21 120(2) yes
C2 C1 C27 125(2) yes
C21 C1 C27 114(2) yes
C1 C2 C3 123(2) yes
C1 C2 C24 126(2) yes
C3 C2 C24 111(2) yes
C2 C3 C4 127(2) yes
C3 C4 C5 124.0(10) yes
C4 C5 O6 107.0(10) yes
C4 C5 C20 113.0(10) yes
O6 C5 C20 104.0(10) yes
C5 O6 C7 116.0(10) yes
O6 C7 N8 112.0(10) yes
O6 C7 O19 123.0(10) yes
N8 C7 O19 125.0(10) yes
C7 N8 C9 124.0(10) yes
N8 C9 C10 122.0(10) yes
N8 C9 C18 118.0(10) yes
C10 C9 C18 120.0(10) yes
C9 C10 C11 121(2) no
C10 C11 C12 121(2) no
C11 C12 C13 120(2) no
C12 C13 C14 121.0(10) no
C12 C13 C18 120.0(10) no
C14 C13 C18 120.0(10) no
C13 C14 C15 120(2) no
C14 C15 C16 121(2) no
C15 C16 C17 122(2) no
C16 C17 C18 119(2) no
C9 C18 C13 118.0(10) no
C9 C18 C17 123.0(10) no
C13 C18 C17 119.0(10) no
C1 C21 C22 117(3) yes
C21 C22 C23 122(3) yes
C22 C23 C24 121(3) yes
C2 C24 C23 111(2) no
C2 C24 C25 112(2) no
C2 C24 C26 111(2) no
C23 C24 C25 111(2) no
C23 C24 C26 106(2) no
C25 C24 C26 106(2) no

loop_
_geom_bond_atom_site_label_1
_geom_bond_atom_site_label_2
_geom_bond_distance
_geom_bond_publ_flag
C1 C2 1.30(2) yes
C1 C21 1.45(3) yes
C1 C27 1.46(2) yes
C2 C3 1.51(2) yes
C2 C24 1.52(2) yes
C3 C4 1.30(2) yes
C4 C5 1.55(2) yes
C5 O6 1.48(2) yes
C5 C20 1.51(2) yes
O6 C7 1.33(2) yes
C7 N8 1.37(2) yes
C7 O19 1.24(2) yes
N8 C9 1.39(2) yes
C9 C10 1.35(2) no
C9 C18 1.44(2) no
C10 C11 1.40(2) no
C11 C12 1.35(2) no
C12 C13 1.43(2) no
C13 C14 1.41(2) no
C13 C18 1.41(2) no
C14 C15 1.32(2) no
C15 C16 1.39(2) no
C16 C17 1.36(2) no
C17 C18 1.42(2) no
C21 C22 1.43(4) yes
C22 C23 1.36(4) yes
C23 C24 1.50(4) yes
C24 C25 1.49(3) no
C24 C26 1.57(3) no
